data_2232265
loop_
_publ_author_name
'Sun, Xiao-Qiang'
'An, Dong'
'Shao, Ying'

_publ_section_title
;
 2-(2-Bromoethyl)isoindoline-1,3-dione
;
_journal_coeditor_code HB6417
_journal_issue 11
_journal_name_full 'Acta Crystallographica Section E'
_journal_page_first o2832
_journal_paper_doi 10.1107/S1600536811039808
_journal_volume 67
_journal_year 2011
_chemical_formula_iupac 'C10 H8 Br N O2'
_chemical_formula_moiety 'C10 H8 Br N O2'
_chemical_formula_sum 'C10 H8 Br N O2'
_chemical_formula_weight 254.08
_chemical_melting_point 356.0(3)
_chemical_name_common 2-(2-bromoethyl)isoindoline-1,3-dione
_chemical_name_systematic
;
2-(2-Bromoethyl)isoindoline-1,3-dione
;
_space_group_IT_number 2
_symmetry_cell_setting triclinic
_symmetry_space_group_name_Hall '-P 1'
_symmetry_space_group_name_H-M 'P -1'
_atom_sites_solution_hydrogens geom
_atom_sites_solution_primary direct
_atom_sites_solution_secondary difmap
_audit_creation_method SHELXL-97
_cell_angle_alpha 99.001(6)
_cell_angle_beta 96.164(5)
_cell_angle_gamma 102.259(6)
_cell_formula_units_Z 6
_cell_length_a 8.575(2)
_cell_length_b 11.067(3)
_cell_length_c 16.333(5)
_cell_measurement_reflns_used 3260
_cell_measurement_temperature 297(2)
_cell_measurement_theta_max 27.05
_cell_measurement_theta_min 2.46
_cell_volume 1480.0(7)
_computing_cell_refinement 'SAINT (Bruker, 2000)'
_computing_data_collection 'APEX2 (Bruker, 2000)'
_computing_data_reduction 'SAINT (Bruker, 2000)'
_computing_molecular_graphics 'SHELXTL (Sheldrick, 2008)'
_computing_publication_material 'SHELXTL (Sheldrick, 2008)'
_computing_structure_refinement 'SHELXL97 (Sheldrick, 2008)'
_computing_structure_solution 'SHELXS97 (Sheldrick, 2008)'
_diffrn_ambient_temperature 297(2)
_diffrn_measured_fraction_theta_full 0.967
_diffrn_measured_fraction_theta_max 0.967
_diffrn_measurement_device_type 'Bruker APEXII CCD'
_diffrn_measurement_method '\f and \w'
_diffrn_radiation_monochromator graphite
_diffrn_radiation_source 'fine-focus sealed tube'
_diffrn_radiation_type MoK\a
_diffrn_radiation_wavelength 0.71073
_diffrn_reflns_av_R_equivalents 0.0418
_diffrn_reflns_av_sigmaI/netI 0.0809
_diffrn_reflns_limit_h_max 10
_diffrn_reflns_limit_h_min -10
_diffrn_reflns_limit_k_max 13
_diffrn_reflns_limit_k_min -7
_diffrn_reflns_limit_l_max 19
_diffrn_reflns_limit_l_min -19
_diffrn_reflns_number 7716
_diffrn_reflns_theta_full 25.00
_diffrn_reflns_theta_max 25.00
_diffrn_reflns_theta_min 1.92
_diffrn_standards_number 0
_exptl_absorpt_coefficient_mu 4.136
_exptl_absorpt_correction_T_max 0.437
_exptl_absorpt_correction_T_min 0.370
_exptl_absorpt_correction_type multi-scan
_exptl_absorpt_process_details '(SADABS; Bruker, 2000)'
_exptl_crystal_colour colorless
_exptl_crystal_density_diffrn 1.710
_exptl_crystal_density_method 'not measured'
_exptl_crystal_description block
_exptl_crystal_F_000 756
_exptl_crystal_size_max 0.25
_exptl_crystal_size_mid 0.23
_exptl_crystal_size_min 0.20
_refine_diff_density_max 0.829
_refine_diff_density_min -0.640
_refine_ls_extinction_method none
_refine_ls_goodness_of_fit_ref 1.000
_refine_ls_hydrogen_treatment constr
_refine_ls_matrix_type full
_refine_ls_number_parameters 379
_refine_ls_number_reflns 5043
_refine_ls_number_restraints 0
_refine_ls_restrained_S_all 1.000
_refine_ls_R_factor_all 0.1000
_refine_ls_R_factor_gt 0.0606
_refine_ls_shift/su_max 0.000
_refine_ls_shift/su_mean 0.000
_refine_ls_structure_factor_coef Fsqd
_refine_ls_weighting_details 'calc w=1/[\s^2^(Fo^2^)+(0.1033P)^2^] where P=(Fo^2^+2Fc^2^)/3'
_refine_ls_weighting_scheme calc
_refine_ls_wR_factor_gt 0.1622
_refine_ls_wR_factor_ref 0.1765
_reflns_number_gt 3241
_reflns_number_total 5043
_reflns_threshold_expression I>2\s(I)
_cod_data_source_file hb6417.cif
_cod_data_source_block I
_cod_original_cell_volume 1480.2(7)
_cod_database_code 2232265
_cod_database_fobs_code 2232265

loop_
_symmetry_equiv_pos_as_xyz
'x, y, z'
'-x, -y, -z'

loop_
_atom_site_type_symbol
_atom_site_label
_atom_site_fract_x
_atom_site_fract_y
_atom_site_fract_z
_atom_site_U_iso_or_equiv
_atom_site_adp_type
_atom_site_calc_flag
_atom_site_refinement_flags
_atom_site_occupancy
_atom_site_symmetry_multiplicity
Br Br2 0.05219(9) 0.17632(7) 0.29910(5) 0.0612(3) Uani d . 1 1
Br Br1 0.22870(8) 0.96923(6) 0.46532(5) 0.0495(2) Uani d . 1 1
Br Br3 1.05699(13) 0.37156(10) 0.10602(7) 0.0923(4) Uani d . 1 1
C C1 0.4862(9) -0.2168(6) 0.0232(4) 0.0491(17) Uani d . 1 1
H H1 0.3998 -0.2820 -0.0034 0.059 Uiso calc R 1 1
C C2 0.6406(9) -0.2208(7) 0.0145(4) 0.0538(19) Uani d . 1 1
H H2 0.6596 -0.2922 -0.0173 0.065 Uiso calc R 1 1
C C3 0.7710(9) -0.1236(8) 0.0510(5) 0.059(2) Uani d . 1 1
H H3 0.8748 -0.1300 0.0428 0.070 Uiso calc R 1 1
C C4 0.7475(8) -0.0169(7) 0.0997(5) 0.0528(18) Uani d . 1 1
H H4 0.8346 0.0492 0.1242 0.063 Uiso calc R 1 1
C C5 0.5920(7) -0.0105(6) 0.1114(4) 0.0393(15) Uani d . 1 1
C C6 0.4630(8) -0.1100(5) 0.0740(4) 0.0382(15) Uani d . 1 1
C C7 0.3144(8) -0.0779(6) 0.0967(4) 0.0441(16) Uani d . 1 1
C C8 0.5291(8) 0.0885(6) 0.1586(4) 0.0443(16) Uani d . 1 1
C C9 0.2475(8) 0.1140(7) 0.1804(5) 0.0511(18) Uani d . 1 1
H H9A 0.2939 0.2036 0.1878 0.061 Uiso calc R 1 1
H H9B 0.1499 0.0940 0.1400 0.061 Uiso calc R 1 1
C C10 0.2073(8) 0.0820(7) 0.2603(4) 0.0503(17) Uani d . 1 1
H H10A 0.3041 0.1032 0.3013 0.060 Uiso calc R 1 1
H H10B 0.1612 -0.0075 0.2533 0.060 Uiso calc R 1 1
C C11 0.5109(7) 0.6382(5) 0.4534(4) 0.0365(14) Uani d . 1 1
C C12 0.6682(8) 0.6298(6) 0.4518(5) 0.0507(18) Uani d . 1 1
H H12 0.7518 0.6849 0.4893 0.061 Uiso calc R 1 1
C C13 0.6980(8) 0.5376(7) 0.3930(5) 0.054(2) Uani d . 1 1
H H13 0.8037 0.5308 0.3906 0.065 Uiso calc R 1 1
C C14 0.5758(9) 0.4553(7) 0.3379(5) 0.0532(19) Uani d . 1 1
H H14 0.6008 0.3943 0.2989 0.064 Uiso calc R 1 1
C C15 0.4148(9) 0.4604(6) 0.3386(5) 0.0514(18) Uani d . 1 1
H H15 0.3311 0.4043 0.3016 0.062 Uiso calc R 1 1
C C16 0.3882(7) 0.5545(6) 0.3979(4) 0.0371(14) Uani d . 1 1
C C17 0.2320(7) 0.5819(6) 0.4174(4) 0.0389(15) Uani d . 1 1
C C18 0.4407(7) 0.7225(5) 0.5093(4) 0.0373(15) Uani d . 1 1
C C19 0.1552(8) 0.7387(6) 0.5261(4) 0.0468(17) Uani d . 1 1
H H19A 0.2082 0.7887 0.5799 0.056 Uiso calc R 1 1
H H19B 0.0719 0.6707 0.5364 0.056 Uiso calc R 1 1
C C20 0.0780(7) 0.8198(5) 0.4764(5) 0.0446(17) Uani d . 1 1
H H20A -0.0089 0.8432 0.5038 0.054 Uiso calc R 1 1
H H20B 0.0317 0.7716 0.4211 0.054 Uiso calc R 1 1
C C21 0.3965(9) 0.6962(7) 0.2211(5) 0.058(2) Uani d . 1 1
H H21 0.3061 0.6374 0.1915 0.069 Uiso calc R 1 1
C C22 0.3827(9) 0.8007(7) 0.2763(5) 0.057(2) Uani d . 1 1
H H22 0.2808 0.8113 0.2852 0.069 Uiso calc R 1 1
C C23 0.5206(9) 0.8916(7) 0.3192(5) 0.0545(19) Uani d . 1 1
H H23 0.5093 0.9624 0.3550 0.065 Uiso calc R 1 1
C C24 0.6708(9) 0.8747(7) 0.3077(4) 0.0510(17) Uani d . 1 1
H H24 0.7627 0.9332 0.3360 0.061 Uiso calc R 1 1
C C25 0.6838(8) 0.7710(6) 0.2544(4) 0.0412(15) Uani d . 1 1
C C26 0.5487(8) 0.6835(6) 0.2123(4) 0.0433(16) Uani d . 1 1
C C27 0.6050(8) 0.5849(6) 0.1569(5) 0.0495(17) Uani d . 1 1
C C28 0.8293(8) 0.7294(6) 0.2302(4) 0.0450(16) Uani d . 1 1
C C29 0.8764(10) 0.5529(7) 0.1255(5) 0.061(2) Uani d . 1 1
H H29A 0.9743 0.6128 0.1211 0.074 Uiso calc R 1 1
H H29B 0.8219 0.5150 0.0693 0.074 Uiso calc R 1 1
C C30 0.9173(10) 0.4537(7) 0.1703(5) 0.064(2) Uani d . 1 1
H H30A 0.8199 0.3931 0.1744 0.077 Uiso calc R 1 1
H H30B 0.9723 0.4911 0.2264 0.077 Uiso calc R 1 1
N N1 0.3639(6) 0.0434(5) 0.1479(3) 0.0419(13) Uani d . 1 1
N N2 0.2731(6) 0.6854(4) 0.4833(3) 0.0363(12) Uani d . 1 1
N N3 0.7699(7) 0.6185(5) 0.1727(4) 0.0514(15) Uani d . 1 1
O O1 0.6004(6) 0.1893(5) 0.1976(4) 0.0694(16) Uani d . 1 1
O O2 0.1764(6) -0.1350(5) 0.0784(4) 0.0734(17) Uani d . 1 1
O O3 0.5045(5) 0.8060(4) 0.5681(3) 0.0544(13) Uani d . 1 1
O O4 0.0969(5) 0.5313(5) 0.3867(3) 0.0596(14) Uani d . 1 1
O O5 0.9687(6) 0.7775(5) 0.2544(4) 0.0713(16) Uani d . 1 1
O O6 0.5281(7) 0.4928(5) 0.1101(4) 0.0819(19) Uani d . 1 1

loop_
_atom_site_aniso_label
_atom_site_aniso_U_11
_atom_site_aniso_U_22
_atom_site_aniso_U_33
_atom_site_aniso_U_12
_atom_site_aniso_U_13
_atom_site_aniso_U_23
Br2 0.0557(5) 0.0705(5) 0.0602(5) 0.0213(4) 0.0216(4) 0.0028(4)
Br1 0.0543(4) 0.0379(4) 0.0570(5) 0.0104(3) 0.0134(3) 0.0080(3)
Br3 0.1184(8) 0.0883(7) 0.0948(7) 0.0682(6) 0.0399(6) 0.0136(6)
C1 0.051(4) 0.044(4) 0.047(4) 0.009(3) 0.002(3) 0.001(3)
C2 0.061(5) 0.053(4) 0.047(4) 0.017(4) 0.011(4) 0.002(3)
C3 0.054(5) 0.084(6) 0.047(4) 0.034(4) 0.017(4) 0.007(4)
C4 0.036(4) 0.064(5) 0.054(5) 0.010(3) 0.002(3) 0.004(4)
C5 0.032(3) 0.047(4) 0.038(4) 0.011(3) 0.002(3) 0.007(3)
C6 0.044(4) 0.032(3) 0.036(4) 0.008(3) 0.003(3) 0.000(3)
C7 0.030(4) 0.059(4) 0.037(4) 0.005(3) -0.003(3) 0.006(3)
C8 0.045(4) 0.040(4) 0.046(4) 0.009(3) 0.007(3) 0.002(3)
C9 0.046(4) 0.053(4) 0.061(5) 0.025(3) 0.010(4) 0.012(4)
C10 0.048(4) 0.054(4) 0.050(4) 0.017(3) 0.010(3) 0.003(3)
C11 0.028(3) 0.028(3) 0.052(4) 0.001(2) 0.002(3) 0.012(3)
C12 0.031(4) 0.043(4) 0.078(5) 0.002(3) 0.005(4) 0.020(4)
C13 0.043(4) 0.054(4) 0.082(6) 0.023(4) 0.031(4) 0.032(4)
C14 0.061(5) 0.046(4) 0.064(5) 0.022(4) 0.030(4) 0.014(4)
C15 0.061(5) 0.035(4) 0.061(5) 0.013(3) 0.020(4) 0.006(3)
C16 0.038(3) 0.033(3) 0.040(4) 0.008(3) 0.004(3) 0.006(3)
C17 0.028(3) 0.041(4) 0.044(4) 0.005(3) 0.000(3) 0.005(3)
C18 0.041(4) 0.021(3) 0.048(4) 0.002(3) 0.003(3) 0.010(3)
C19 0.038(4) 0.051(4) 0.052(4) 0.010(3) 0.016(3) 0.005(3)
C20 0.027(3) 0.032(3) 0.073(5) 0.011(3) 0.005(3) -0.001(3)
C21 0.048(4) 0.045(4) 0.078(6) 0.005(3) 0.008(4) 0.016(4)
C22 0.058(5) 0.058(5) 0.069(5) 0.027(4) 0.026(4) 0.021(4)
C23 0.067(5) 0.054(4) 0.051(4) 0.024(4) 0.019(4) 0.015(4)
C24 0.057(4) 0.050(4) 0.045(4) 0.013(3) 0.009(4) 0.004(3)
C25 0.039(4) 0.034(3) 0.049(4) 0.011(3) -0.003(3) 0.006(3)
C26 0.043(4) 0.041(4) 0.048(4) 0.014(3) 0.005(3) 0.008(3)
C27 0.048(4) 0.040(4) 0.051(4) 0.007(3) -0.004(3) -0.007(3)
C28 0.042(4) 0.044(4) 0.048(4) 0.010(3) 0.006(3) 0.004(3)
C29 0.070(5) 0.059(5) 0.060(5) 0.023(4) 0.020(4) 0.006(4)
C30 0.066(5) 0.069(5) 0.061(5) 0.027(4) 0.012(4) 0.007(4)
N1 0.040(3) 0.039(3) 0.050(3) 0.018(2) 0.008(3) 0.004(2)
N2 0.031(3) 0.026(2) 0.050(3) 0.007(2) 0.009(2) 0.000(2)
N3 0.050(4) 0.041(3) 0.058(4) 0.012(3) 0.009(3) -0.009(3)
O1 0.060(3) 0.050(3) 0.080(4) 0.001(3) 0.005(3) -0.020(3)
O2 0.045(3) 0.078(4) 0.083(4) 0.006(3) -0.001(3) -0.010(3)
O3 0.042(3) 0.039(3) 0.068(3) 0.000(2) -0.016(3) -0.003(2)
O4 0.027(2) 0.059(3) 0.075(4) 0.000(2) -0.006(2) -0.017(3)
O5 0.038(3) 0.072(4) 0.091(4) 0.003(3) -0.001(3) -0.003(3)
O6 0.074(4) 0.057(3) 0.094(5) 0.008(3) -0.002(3) -0.028(3)

loop_
_atom_type_symbol
_atom_type_description
_atom_type_scat_dispersion_real
_atom_type_scat_dispersion_imag
_atom_type_scat_source
C C 0.0033 0.0016 'International Tables Vol C Tables 4.2.6.8 and 6.1.1.4'
H H 0.0000 0.0000 'International Tables Vol C Tables 4.2.6.8 and 6.1.1.4'
O O 0.0106 0.0060 'International Tables Vol C Tables 4.2.6.8 and 6.1.1.4'
Br Br -0.2901 2.4595 'International Tables Vol C Tables 4.2.6.8 and 6.1.1.4'
N N 0.0061 0.0033 'International Tables Vol C Tables 4.2.6.8 and 6.1.1.4'

loop_
_geom_angle_atom_site_label_1
_geom_angle_atom_site_label_2
_geom_angle_atom_site_label_3
_geom_angle
C2 C1 C6 116.9(7)
C2 C1 H1 121.6
C6 C1 H1 121.6
C1 C2 C3 122.9(7)
C1 C2 H2 118.6
C3 C2 H2 118.6
C2 C3 C4 120.2(7)
C2 C3 H3 119.9
C4 C3 H3 119.9
C3 C4 C5 118.6(7)
C3 C4 H4 120.7
C5 C4 H4 120.7
C4 C5 C6 120.0(6)
C4 C5 C8 131.4(6)
C6 C5 C8 108.7(5)
C5 C6 C1 121.5(6)
C5 C6 C7 108.2(5)
C1 C6 C7 130.3(6)
O2 C7 N1 123.6(6)
O2 C7 C6 131.0(6)
N1 C7 C6 105.4(5)
O1 C8 N1 124.9(6)
O1 C8 C5 129.2(6)
N1 C8 C5 105.8(5)
C10 C9 N1 110.8(6)
C10 C9 H9A 109.5
N1 C9 H9A 109.5
C10 C9 H9B 109.5
N1 C9 H9B 109.5
H9A C9 H9B 108.1
C9 C10 Br2 108.9(5)
C9 C10 H10A 109.9
Br2 C10 H10A 109.9
C9 C10 H10B 109.9
Br2 C10 H10B 109.9
H10A C10 H10B 108.3
C12 C11 C16 120.2(6)
C12 C11 C18 130.8(6)
C16 C11 C18 109.0(5)
C13 C12 C11 117.9(7)
C13 C12 H12 121.0
C11 C12 H12 121.0
C14 C13 C12 121.6(6)
C14 C13 H13 119.2
C12 C13 H13 119.2
C13 C14 C15 121.9(7)
C13 C14 H14 119.0
C15 C14 H14 119.0
C16 C15 C14 115.4(7)
C16 C15 H15 122.3
C14 C15 H15 122.3
C15 C16 C11 123.0(6)
C15 C16 C17 128.8(6)
C11 C16 C17 108.1(5)
O4 C17 N2 123.9(6)
O4 C17 C16 130.7(6)
N2 C17 C16 105.5(5)
O3 C18 N2 123.8(6)
O3 C18 C11 130.5(6)
N2 C18 C11 105.7(5)
N2 C19 C20 112.6(5)
N2 C19 H19A 109.1
C20 C19 H19A 109.1
N2 C19 H19B 109.1
C20 C19 H19B 109.1
H19A C19 H19B 107.8
C19 C20 Br1 112.4(4)
C19 C20 H20A 109.1
Br1 C20 H20A 109.1
C19 C20 H20B 109.1
Br1 C20 H20B 109.1
H20A C20 H20B 107.9
C26 C21 C22 116.9(7)
C26 C21 H21 121.6
C22 C21 H21 121.6
C21 C22 C23 121.3(7)
C21 C22 H22 119.4
C23 C22 H22 119.4
C24 C23 C22 119.5(7)
C24 C23 H23 120.3
C22 C23 H23 120.3
C25 C24 C23 119.0(7)
C25 C24 H24 120.5
C23 C24 H24 120.5
C24 C25 C26 121.1(6)
C24 C25 C28 130.4(6)
C26 C25 C28 108.5(5)
C21 C26 C25 122.2(6)
C21 C26 C27 130.2(7)
C25 C26 C27 107.5(6)
O6 C27 N3 124.8(7)
O6 C27 C26 129.5(7)
N3 C27 C26 105.6(5)
O5 C28 N3 125.8(6)
O5 C28 C25 129.1(6)
N3 C28 C25 105.1(6)
N3 C29 C30 109.2(6)
N3 C29 H29A 109.8
C30 C29 H29A 109.8
N3 C29 H29B 109.8
C30 C29 H29B 109.8
H29A C29 H29B 108.3
C29 C30 Br3 107.4(5)
C29 C30 H30A 110.2
Br3 C30 H30A 110.2
C29 C30 H30B 110.2
Br3 C30 H30B 110.2
H30A C30 H30B 108.5
C8 N1 C7 111.9(5)
C8 N1 C9 125.3(5)
C7 N1 C9 122.6(5)
C17 N2 C18 111.7(5)
C17 N2 C19 123.9(5)
C18 N2 C19 124.1(5)
C27 N3 C28 113.3(6)
C27 N3 C29 123.9(6)
C28 N3 C29 122.4(6)

loop_
_geom_bond_atom_site_label_1
_geom_bond_atom_site_label_2
_geom_bond_distance
Br2 C10 1.955(6)
Br1 C20 1.917(6)
Br3 C30 1.949(7)
C1 C2 1.356(10)
C1 C6 1.397(9)
C1 H1 0.9300
C2 C3 1.381(10)
C2 H2 0.9300
C3 C4 1.382(10)
C3 H3 0.9300
C4 C5 1.382(9)
C4 H4 0.9300
C5 C6 1.392(9)
C5 C8 1.470(9)
C6 C7 1.462(9)
C7 O2 1.199(8)
C7 N1 1.418(8)
C8 O1 1.196(8)
C8 N1 1.380(8)
C9 C10 1.463(10)
C9 N1 1.485(8)
C9 H9A 0.9700
C9 H9B 0.9700
C10 H10A 0.9700
C10 H10B 0.9700
C11 C12 1.374(9)
C11 C16 1.381(9)
C11 C18 1.468(9)
C12 C13 1.374(10)
C12 H12 0.9300
C13 C14 1.368(10)
C13 H13 0.9300
C14 C15 1.395(10)
C14 H14 0.9300
C15 C16 1.381(9)
C15 H15 0.9300
C16 C17 1.490(8)
C17 O4 1.191(7)
C17 N2 1.399(8)
C18 O3 1.211(7)
C18 N2 1.407(8)
C19 N2 1.460(7)
C19 C20 1.506(9)
C19 H19A 0.9700
C19 H19B 0.9700
C20 H20A 0.9700
C20 H20B 0.9700
C21 C26 1.363(10)
C21 C22 1.385(10)
C21 H21 0.9300
C22 C23 1.413(11)
C22 H22 0.9300
C23 C24 1.369(10)
C23 H23 0.9300
C24 C25 1.360(9)
C24 H24 0.9300
C25 C26 1.377(9)
C25 C28 1.489(9)
C26 C27 1.500(9)
C27 O6 1.191(8)
C27 N3 1.369(9)
C28 O5 1.196(8)
C28 N3 1.385(8)
C29 N3 1.488(9)
C29 C30 1.490(10)
C29 H29A 0.9700
C29 H29B 0.9700
C30 H30A 0.9700
C30 H30B 0.9700

loop_
_geom_contact_atom_site_label_1
_geom_contact_atom_site_label_2
_geom_contact_distance
_geom_contact_site_symmetry_2
Cg1 Cg4 3.517(4) 2_655
Cg1 Cg6 3.629(4) 1_545
Cg2 Cg5 3.558(4) 2_666
Cg2 Cg6 3.950(4) 1_555
Cg3 Cg4 3.603(4) 1_565
Cg3 Cg5 3.843(4) 1_555

loop_
_geom_hbond_atom_site_label_D
_geom_hbond_atom_site_label_H
_geom_hbond_atom_site_label_A
_geom_hbond_site_symmetry_A
_geom_hbond_distance_DH
_geom_hbond_distance_HA
_geom_hbond_distance_DA
_geom_hbond_angle_DHA
_geom_hbond_publ_flag
C2 H2 O6 2_655 0.93 2.593 3.301(9) 133 yes
C10 H10A O3 2_666 0.97 2.476 3.409(8) 161 yes
C10 H10B O5 1_445 0.97 2.596 3.533(9) 163 yes
C13 H13 O4 1_655 0.93 2.521 3.448(8) 175 yes
C14 H14 O1 . 0.93 2.590 3.495(10) 165 yes

loop_
_geom_torsion_atom_site_label_1
_geom_torsion_atom_site_label_2
_geom_torsion_atom_site_label_3
_geom_torsion_atom_site_label_4
_geom_torsion
C6 C1 C2 C3 -2.2(11)
C1 C2 C3 C4 0.9(12)
C2 C3 C4 C5 0.5(11)
C3 C4 C5 C6 -0.4(11)
C3 C4 C5 C8 -179.7(7)
C4 C5 C6 C1 -1.0(10)
C8 C5 C6 C1 178.4(6)
C4 C5 C6 C7 -179.9(6)
C8 C5 C6 C7 -0.5(7)
C2 C1 C6 C5 2.2(10)
C2 C1 C6 C7 -179.0(7)
C5 C6 C7 O2 179.6(8)
C1 C6 C7 O2 0.8(13)
C5 C6 C7 N1 0.3(7)
C1 C6 C7 N1 -178.5(7)
C4 C5 C8 O1 1.1(14)
C6 C5 C8 O1 -178.2(7)
C4 C5 C8 N1 179.8(7)
C6 C5 C8 N1 0.5(8)
N1 C9 C10 Br2 -179.4(4)
C16 C11 C12 C13 0.8(10)
C18 C11 C12 C13 177.9(6)
C11 C12 C13 C14 -0.5(11)
C12 C13 C14 C15 -0.2(11)
C13 C14 C15 C16 0.6(11)
C14 C15 C16 C11 -0.3(10)
C14 C15 C16 C17 -177.0(6)
C12 C11 C16 C15 -0.4(10)
C18 C11 C16 C15 -178.1(6)
C12 C11 C16 C17 176.9(6)
C18 C11 C16 C17 -0.7(7)
C15 C16 C17 O4 -1.0(12)
C11 C16 C17 O4 -178.1(7)
C15 C16 C17 N2 179.0(6)
C11 C16 C17 N2 1.9(7)
C12 C11 C18 O3 0.1(12)
C16 C11 C18 O3 177.4(6)
C12 C11 C18 N2 -178.0(7)
C16 C11 C18 N2 -0.7(7)
N2 C19 C20 Br1 -66.5(6)
C26 C21 C22 C23 1.9(11)
C21 C22 C23 C24 -1.6(11)
C22 C23 C24 C25 0.7(11)
C23 C24 C25 C26 -0.2(11)
C23 C24 C25 C28 179.9(7)
C22 C21 C26 C25 -1.4(11)
C22 C21 C26 C27 -178.0(7)
C24 C25 C26 C21 0.6(11)
C28 C25 C26 C21 -179.5(7)
C24 C25 C26 C27 177.9(6)
C28 C25 C26 C27 -2.2(8)
C21 C26 C27 O6 -2.9(14)
C25 C26 C27 O6 -179.9(8)
C21 C26 C27 N3 179.4(8)
C25 C26 C27 N3 2.4(8)
C24 C25 C28 O5 2.0(13)
C26 C25 C28 O5 -177.9(8)
C24 C25 C28 N3 -178.9(7)
C26 C25 C28 N3 1.2(8)
N3 C29 C30 Br3 -179.8(5)
O1 C8 N1 C7 178.5(7)
C5 C8 N1 C7 -0.3(8)
O1 C8 N1 C9 2.3(12)
C5 C8 N1 C9 -176.5(6)
O2 C7 N1 C8 -179.3(7)
C6 C7 N1 C8 0.0(7)
O2 C7 N1 C9 -3.1(11)
C6 C7 N1 C9 176.3(6)
C10 C9 N1 C8 -96.1(8)
C10 C9 N1 C7 88.1(8)
O4 C17 N2 C18 177.6(6)
C16 C17 N2 C18 -2.4(7)
O4 C17 N2 C19 4.2(10)
C16 C17 N2 C19 -175.8(6)
O3 C18 N2 C17 -176.3(6)
C11 C18 N2 C17 2.0(7)
O3 C18 N2 C19 -2.9(9)
C11 C18 N2 C19 175.3(6)
C20 C19 N2 C17 -78.0(8)
C20 C19 N2 C18 109.4(7)
O6 C27 N3 C28 -179.5(8)
C26 C27 N3 C28 -1.7(8)
O6 C27 N3 C29 8.0(13)
C26 C27 N3 C29 -174.2(6)
O5 C28 N3 C27 179.6(7)
C25 C28 N3 C27 0.4(8)
O5 C28 N3 C29 -7.8(12)
C25 C28 N3 C29 173.1(6)
C30 C29 N3 C27 -93.1(9)
C30 C29 N3 C28 95.1(8)

loop_
_cod_related_entry_id
_cod_related_entry_database
_cod_related_entry_code
1 ChemSpider 10848
